data_7201498
loop_
_publ_author_name
'Fu, Xiao-Fei'
'Yue, Yan-Feng'
'Guo, Rui'
'Li, Le-Le'
'Sun, Wei'
'Fang, Chen-Jie'
'Xu, Chun-Hu'
'Yan, Chun-Hua'

_publ_section_title
;
 An enhanced fluorescence in a tunable face-to-face \p&#x22EF;\p
 stacking assembly directed by the H-bonding
;
_journal_issue 11
_journal_name_full CrystEngComm
_journal_page_first 2268
_journal_paper_doi 10.1039/b910263a
_journal_volume 11
_journal_year 2009
_space_group_IT_number 1
_symmetry_cell_setting triclinic
_symmetry_Int_Tables_number 1
_symmetry_space_group_name_Hall 'P 1'
_symmetry_space_group_name_H-M 'P 1'
_audit_creation_date 2008-03-16
_audit_creation_method 'Materials Studio'
_cell_angle_alpha 109.6102
_cell_angle_beta 109.4692
_cell_angle_gamma 109.3564
_cell_length_a 14.7363
_cell_length_b 14.7801
_cell_length_c 14.7640
_cell_volume 2474.729
_cod_data_source_file ZIF-8.cif
_cod_data_source_block ZIF-8
_cod_original_sg_symbol_H-M P1
_cod_database_code 7201498

loop_
_symmetry_equiv_pos_as_xyz
x,y,z

loop_
_atom_site_label
_atom_site_type_symbol
_atom_site_fract_x
_atom_site_fract_y
_atom_site_fract_z
_atom_site_U_iso_or_equiv
_atom_site_adp_type
_atom_site_occupancy
C1 C 0.58442 0.05560 0.25682 0.00000 Uiso 1.00
C2 C 0.79238 0.30489 0.73453 0.00000 Uiso 1.00
C3 C 0.19973 0.94284 0.54104 0.00000 Uiso 1.00
C4 C 0.43902 0.70662 0.49597 0.00000 Uiso 1.00
C5 C 0.25795 0.58520 0.05679 0.00000 Uiso 1.00
C6 C 0.73728 0.79390 0.30974 0.00000 Uiso 1.00
C7 C 0.51606 0.20509 0.94253 0.00000 Uiso 1.00
C8 C 0.48621 0.42860 0.69117 0.00000 Uiso 1.00
C9 C 0.05698 0.26704 0.56123 0.00000 Uiso 1.00
C10 C 0.32793 0.74217 0.79997 0.00000 Uiso 1.00
C11 C 0.94331 0.51283 0.20842 0.00000 Uiso 1.00
C12 C 0.65949 0.45937 0.40245 0.00000 Uiso 1.00
C13 C 0.05753 0.56972 0.26538 0.00000 Uiso 1.00
C14 C 0.32840 0.79919 0.74303 0.00000 Uiso 1.00
C15 C 0.94270 0.21032 0.50427 0.00000 Uiso 1.00
C16 C 0.65861 0.40165 0.45865 0.00000 Uiso 1.00
C17 C 0.57314 0.26199 0.05676 0.00000 Uiso 1.00
C18 C 0.79496 0.73733 0.30991 0.00000 Uiso 1.00
C19 C 0.20094 0.52801 0.94258 0.00000 Uiso 1.00
C20 C 0.42859 0.48522 0.69116 0.00000 Uiso 1.00
C21 C 0.25689 0.05682 0.59780 0.00000 Uiso 1.00
C22 C 0.73530 0.30516 0.79165 0.00000 Uiso 1.00
C23 C 0.52693 0.94159 0.19995 0.00000 Uiso 1.00
C24 C 0.49657 0.70683 0.43928 0.00000 Uiso 1.00
H25 H 0.58744 0.11300 0.22678 0.00000 Uiso 1.00
H26 H 0.87880 0.33034 0.76306 0.00000 Uiso 1.00
H27 H 0.11173 0.88542 0.49430 0.00000 Uiso 1.00
H28 H 0.44663 0.68771 0.56161 0.00000 Uiso 1.00
H29 H 0.22766 0.59023 0.11435 0.00000 Uiso 1.00
H30 H 0.76533 0.88014 0.33577 0.00000 Uiso 1.00
H31 H 0.45503 0.11893 0.88437 0.00000 Uiso 1.00
H32 H 0.54726 0.43194 0.66578 0.00000 Uiso 1.00
H33 H 0.11461 0.23983 0.55302 0.00000 Uiso 1.00
H34 H 0.36055 0.77191 0.88751 0.00000 Uiso 1.00
H35 H 0.88529 0.45204 0.12207 0.00000 Uiso 1.00
H36 H 0.61893 0.50676 0.39219 0.00000 Uiso 1.00
H37 H 0.11527 0.56640 0.23672 0.00000 Uiso 1.00
H38 H 0.36171 0.88667 0.77294 0.00000 Uiso 1.00
H39 H 0.88451 0.12577 0.43850 0.00000 Uiso 1.00
H40 H 0.61700 0.39061 0.50500 0.00000 Uiso 1.00
H41 H 0.57006 0.23351 0.11449 0.00000 Uiso 1.00
H42 H 0.88153 0.76625 0.33582 0.00000 Uiso 1.00
H43 H 0.11313 0.47525 0.88477 0.00000 Uiso 1.00
H44 H 0.43085 0.54564 0.66541 0.00000 Uiso 1.00
H45 H 0.22656 0.11445 0.60832 0.00000 Uiso 1.00
H46 H 0.76389 0.33114 0.87810 0.00000 Uiso 1.00
H47 H 0.47161 0.88363 0.11245 0.00000 Uiso 1.00
H48 H 0.56280 0.68841 0.44771 0.00000 Uiso 1.00
N49 N 0.64326 0.09196 0.36854 0.00000 Uiso 1.00
N50 N 0.71834 0.26235 0.62451 0.00000 Uiso 1.00
N51 N 0.27575 0.90666 0.55117 0.00000 Uiso 1.00
N52 N 0.36279 0.73759 0.45568 0.00000 Uiso 1.00
N53 N 0.37001 0.64020 0.09304 0.00000 Uiso 1.00
N54 N 0.62732 0.71967 0.26700 0.00000 Uiso 1.00
N55 N 0.54829 0.27890 0.90683 0.00000 Uiso 1.00
N56 N 0.45471 0.36084 0.73316 0.00000 Uiso 1.00
N57 N 0.09328 0.37440 0.63718 0.00000 Uiso 1.00
N58 N 0.27424 0.63062 0.72420 0.00000 Uiso 1.00
N59 N 0.90743 0.54486 0.28246 0.00000 Uiso 1.00
N60 N 0.72579 0.44935 0.35665 0.00000 Uiso 1.00
N61 N 0.09372 0.63764 0.37536 0.00000 Uiso 1.00
N62 N 0.27497 0.72360 0.63129 0.00000 Uiso 1.00
N63 N 0.90694 0.28188 0.54431 0.00000 Uiso 1.00
N64 N 0.72443 0.35525 0.44843 0.00000 Uiso 1.00
N65 N 0.64135 0.37168 0.09305 0.00000 Uiso 1.00
N66 N 0.72134 0.62739 0.26725 0.00000 Uiso 1.00
N67 N 0.27695 0.54691 0.90664 0.00000 Uiso 1.00
N68 N 0.36077 0.45319 0.73314 0.00000 Uiso 1.00
N69 N 0.36907 0.09270 0.64385 0.00000 Uiso 1.00
N70 N 0.62524 0.26279 0.71765 0.00000 Uiso 1.00
N71 N 0.54950 0.90598 0.27573 0.00000 Uiso 1.00
N72 N 0.45657 0.73790 0.36321 0.00000 Uiso 1.00
C73 C 0.61964 0.99916 0.37576 0.00000 Uiso 1.00
C74 C 0.61901 0.23810 0.61834 0.00000 Uiso 1.00
C75 C 0.37625 0.99955 0.61364 0.00000 Uiso 1.00
C76 C 0.37656 0.75568 0.37628 0.00000 Uiso 1.00
C77 C 0.37729 0.61470 -0.00010 0.00000 Uiso 1.00
C78 C 0.62181 0.62082 0.24263 0.00000 Uiso 1.00
C79 C 0.62348 0.37782 0.00010 0.00000 Uiso 1.00
C80 C 0.37942 0.37854 0.75729 0.00000 Uiso 1.00
C81 C 0.00023 0.37935 0.62379 0.00000 Uiso 1.00
C82 C 0.24397 0.62360 0.62412 0.00000 Uiso 1.00
C83 C 0.00065 0.61978 0.38166 0.00000 Uiso 1.00
C84 C 0.76288 0.38608 0.38643 0.00000 Uiso 1.00
H85 H 0.65181 0.99937 0.45299 0.00000 Uiso 1.00
H86 H 0.54288 0.20138 0.54229 0.00000 Uiso 1.00
H87 H 0.45357 0.99924 0.63549 0.00000 Uiso 1.00
H88 H 0.33010 0.78308 0.32978 0.00000 Uiso 1.00
H89 H 0.45473 0.64358 -0.00009 0.00000 Uiso 1.00
H90 H 0.54593 0.54467 0.20555 0.00000 Uiso 1.00
H91 H 0.66348 0.45365 0.00035 0.00000 Uiso 1.00
H92 H 0.34024 0.33912 0.79389 0.00000 Uiso 1.00
H93 H 0.00037 0.45340 0.67014 0.00000 Uiso 1.00
H94 H 0.19855 0.54651 0.54685 0.00000 Uiso 1.00
H95 H 0.00075 0.65957 0.45772 0.00000 Uiso 1.00
H96 H 0.81841 0.36405 0.36460 0.00000 Uiso 1.00
Zn97 Zn 0.74909 0.24926 0.49845 0.00000 Uiso 1.00
Zn98 Zn 0.25066 0.75075 0.50140 0.00000 Uiso 1.00
Zn99 Zn 0.49995 0.74990 0.24962 0.00000 Uiso 1.00
Zn100 Zn 0.49972 0.24956 0.74971 0.00000 Uiso 1.00
Zn101 Zn 0.25061 0.50059 0.75045 0.00000 Uiso 1.00
Zn102 Zn 0.74993 0.49954 0.25050 0.00000 Uiso 1.00
